data_1511556
loop_
_publ_author_name
'Babizhet'sky, V.S.'
'Guerin, R.'
'Mikhalenko, S.I.'
'Kuz'ma, Yu.B.'

_publ_section_title
;
 Crystal structure of Pr2 B5 boride
;
_journal_name_full Kristallografiya
_journal_page_first 619
_journal_page_last 623
_journal_volume 48
_journal_year 2003
_chemical_formula_sum 'B5 Pr2'
_chemical_name_systematic 'Pr2 B5'
_space_group_IT_number 15
_symmetry_space_group_name_Hall '-C 2yc'
_symmetry_space_group_name_H-M 'C 1 2/c 1'
_cell_angle_alpha 90
_cell_angle_beta 109.607
_cell_angle_gamma 90
_cell_formula_units_Z 8
_cell_length_a 15.1603
_cell_length_b 7.2771
_cell_length_c 7.3137
_cell_volume 760.084
_citation_journal_id_ASTM KRISAJ
_cod_data_source_file boron4-x_196.cif
_cod_data_source_block B5Pr2
_cod_original_cell_volume 760.0844
_cod_database_code 1511556

loop_
_symmetry_equiv_pos_as_xyz
x,y,z
-x,y,-z+1/2
-x,-y,-z
x,-y,z-1/2
x+1/2,y+1/2,z
-x+1/2,y+1/2,-z+1/2
-x+1/2,-y+1/2,-z
x+1/2,-y+1/2,z-1/2

loop_
_atom_site_label
_atom_site_type_symbol
_atom_site_fract_x
_atom_site_fract_y
_atom_site_fract_z
_atom_site_occupancy
_atom_site_U_iso_or_equiv
B3 B-1 0.1605 0.7518 0.9392 1 0.0
Pr1 Pr+3 0.11723 0.57111 0.59402 1 0.0
B1 B-1 0.2527 0.7888 0.831 1 0.0
Pr2 Pr+3 0.1172 0.06437 0.72161 1 0.0
B4 B-1 0.7502 0.16 0.411 1 0.0
B2 B-1 0.2502 0.921 0.0383 1 0.0
B5 B-1 0.459 0.255 0.653 1 0.0
